data_1510865
loop_
_publ_author_name
'Callmer, B.'
'Andersson, S.'

_publ_section_title
;
 The solubilities of copper and manganese in beta-rhombohedral boron as
 determined in Cu B28 and Mn B23 by single crystal diffractometry
;
_journal_name_full 'Journal of Solid State Chemistry'
_journal_page_first 219
_journal_page_last 321
_journal_paper_doi 10.1016/0022-4596(74)90029-2
_journal_volume 10
_journal_year 1974
_chemical_formula_sum 'B25.7244 Mn1.105'
_chemical_name_systematic '(Mn B23.28)1.105'
_space_group_IT_number 166
_symmetry_space_group_name_Hall '-R 3 2"'
_symmetry_space_group_name_H-M 'R -3 m :H'
_cell_angle_alpha 90
_cell_angle_beta 90
_cell_angle_gamma 120
_cell_formula_units_Z 12
_cell_length_a 10.9875
_cell_length_b 10.9875
_cell_length_c 23.9937
_cell_volume 2508.567
_citation_journal_id_ASTM JSSCBI
_cod_data_source_file boron_378.cif
_cod_data_source_block B25.7244Mn1.105
_cod_database_code 1510865

loop_
_symmetry_equiv_pos_as_xyz
x,y,z
-y,x-y,z
-x+y,-x,z
y,x,-z
-x,-x+y,-z
x-y,-y,-z
-x,-y,-z
y,-x+y,-z
x-y,x,-z
-y,-x,z
x,x-y,z
-x+y,y,z
x+2/3,y+1/3,z+1/3
-y+2/3,x-y+1/3,z+1/3
-x+y+2/3,-x+1/3,z+1/3
y+2/3,x+1/3,-z+1/3
-x+2/3,-x+y+1/3,-z+1/3
x-y+2/3,-y+1/3,-z+1/3
-x+2/3,-y+1/3,-z+1/3
y+2/3,-x+y+1/3,-z+1/3
x-y+2/3,x+1/3,-z+1/3
-y+2/3,-x+1/3,z+1/3
x+2/3,x-y+1/3,z+1/3
-x+y+2/3,y+1/3,z+1/3
x+1/3,y+2/3,z+2/3
-y+1/3,x-y+2/3,z+2/3
-x+y+1/3,-x+2/3,z+2/3
y+1/3,x+2/3,-z+2/3
-x+1/3,-x+y+2/3,-z+2/3
x-y+1/3,-y+2/3,-z+2/3
-x+1/3,-y+2/3,-z+2/3
y+1/3,-x+y+2/3,-z+2/3
x-y+1/3,x+2/3,-z+2/3
-y+1/3,-x+2/3,z+2/3
x+1/3,x-y+2/3,z+2/3
-x+y+1/3,y+2/3,z+2/3

loop_
_atom_site_label
_atom_site_type_symbol
_atom_site_fract_x
_atom_site_fract_y
_atom_site_fract_z
_atom_site_occupancy
_atom_site_U_iso_or_equiv
B15 B 0 0 0.5 1 0.0
B7 B 0.1094 0.2188 0.8879 1 0.0
B3 B 0.26193 0.21789 0.41905 1 0.0
B13 B 0.05582 0.11164 0.55613 0.65 0.0
B8 B 0.16841 0.33682 0.02804 1 0.0
B5 B 0.05412 0.10824 0.94386 1 0.0
B1 B 0.17538 0.17375 0.17526 1 0.0
B4 B 0.2378 0.25253 0.34698 1 0.0
Mn1 Mn 0 0 0.13368 0.256 0.0
B14 B 0 0 0.38577 1 0.0
B9 B 0.12981 0.25962 0.7667 1 0.0
B11 B 0.05752 0.11504 0.32738 1 0.0
B2 B 0.31901 0.29428 0.12845 1 0.0
B12 B 0.09019 0.18038 0.39796 1 0.0
B6 B 0.08527 0.17054 0.01318 1 0.0
Mn2 Mn 0.20199 0.40398 0.1746 0.431 0.0
Mn3 Mn 0 0 0.23304 0.662 0.0
B10 B 0.10211 0.20422 0.6982 1 0.0
